data_7047804
loop_
_publ_author_name
'Daneshmand, Pargol'
'Michalsky, Ina'
'Aguiar, Pedro M.'
'Schaper, Frank'

_publ_section_title
;
 Configurationally flexible zinc complexes as catalysts for rac-lactide
 polymerisation.
;
_journal_issue 45
_journal_name_full 'Dalton transactions (Cambridge, England : 2003)'
_journal_page_first 16279
_journal_page_last 16291
_journal_paper_doi 10.1039/c8dt02562b
_journal_volume 47
_journal_year 2018
_chemical_absolute_configuration unk
_chemical_formula_moiety 'C56 H56 N8 O2 Zn2'
_chemical_formula_sum 'C56 H56 N8 O2 Zn2'
_chemical_formula_weight 1003.82
_space_group_crystal_system orthorhombic
_space_group_IT_number 19
_space_group_name_Hall 'P 2ac 2ab'
_space_group_name_H-M_alt 'P 21 21 21'
_symmetry_space_group_name_Hall 'P 2ac 2ab'
_symmetry_space_group_name_H-M 'P 21 21 21'
_atom_sites_solution_hydrogens geom
_atom_sites_solution_primary dual
_atom_sites_solution_secondary difmap
_audit_creation_date 2018-06-13
_audit_creation_method
;
Olex2 1.2
(compiled 2018.05.29 svn.r3508 for OlexSys, GUI svn.r5506)
;
_audit_update_record
;
2018-06-19 deposited with the CCDC.
2018-10-08 downloaded from the CCDC.
;
_cell_angle_alpha 90
_cell_angle_beta 90
_cell_angle_gamma 90
_cell_formula_units_Z 4
_cell_length_a 10.1814(3)
_cell_length_b 13.3856(4)
_cell_length_c 37.3018(12)
_cell_measurement_reflns_used 9013
_cell_measurement_temperature 100(2)
_cell_measurement_theta_max 60.65
_cell_measurement_theta_min 3.05
_cell_volume 5083.6(3)
_computing_cell_refinement 'SAINT v8.34A (Bruker, 2013)'
_computing_data_collection 'APEX 2 (2013) Bruker AXS Inc., Madison, WI 53719-1173.'
_computing_data_reduction 'SAINT v8.34A (Bruker, 2013)'
_computing_molecular_graphics 'Olex2 (Dolomanov et al., 2009)'
_computing_publication_material 'Olex2 (Dolomanov et al., 2009)'
_computing_structure_refinement 'ShelXL (Sheldrick, 2015)'
_computing_structure_solution 'ShelXT (Sheldrick, 2015)'
_diffrn_ambient_temperature 100
_diffrn_detector_area_resol_mean 10.24
_diffrn_measured_fraction_theta_full 0.972
_diffrn_measured_fraction_theta_max 0.967
_diffrn_measurement_device_type 'Bruker Venture Metaljet'
_diffrn_measurement_method '\f and \w scans'
_diffrn_radiation_type GaK\a
_diffrn_radiation_wavelength 1.34139
_diffrn_reflns_av_R_equivalents 0.0487
_diffrn_reflns_av_unetI/netI 0.0226
_diffrn_reflns_Laue_measured_fraction_full 0.972
_diffrn_reflns_Laue_measured_fraction_max 0.967
_diffrn_reflns_limit_h_max 13
_diffrn_reflns_limit_h_min -12
_diffrn_reflns_limit_k_max 17
_diffrn_reflns_limit_k_min -17
_diffrn_reflns_limit_l_max 48
_diffrn_reflns_limit_l_min -48
_diffrn_reflns_number 114196
_diffrn_reflns_point_group_measured_fraction_full 0.970
_diffrn_reflns_point_group_measured_fraction_max 0.965
_diffrn_reflns_theta_full 53.594
_diffrn_reflns_theta_max 60.742
_diffrn_reflns_theta_min 2.061
_diffrn_source 'Metal Jet'
_diffrn_standards_number 0
_exptl_absorpt_coefficient_mu 0.956
_exptl_absorpt_correction_T_max 0.7519
_exptl_absorpt_correction_T_min 0.6672
_exptl_absorpt_correction_type multi-scan
_exptl_absorpt_process_details
'SADABS-2014/2 (Bruker,2014/2) was used for absorption correction. wR2(int) was 0.1115 before and 0.0677 after correction. The Ratio of minimum to maximum transmission is 0.8874. The \l/2 correction factor is 0.00150.'
_exptl_crystal_colour colourless
_exptl_crystal_colour_primary colourless
_exptl_crystal_density_diffrn 1.312
_exptl_crystal_description block
_exptl_crystal_F_000 2096
_exptl_crystal_size_max 0.17
_exptl_crystal_size_mid 0.09
_exptl_crystal_size_min 0.06
_refine_diff_density_max 0.338
_refine_diff_density_min -0.391
_refine_diff_density_rms 0.058
_refine_ls_abs_structure_details
;
 Refined as an inversion twin.
;
_refine_ls_abs_structure_Flack 0.050(16)
_refine_ls_extinction_method none
_refine_ls_goodness_of_fit_ref 1.054
_refine_ls_hydrogen_treatment mixed
_refine_ls_matrix_type full
_refine_ls_number_parameters 626
_refine_ls_number_reflns 11290
_refine_ls_number_restraints 0
_refine_ls_restrained_S_all 1.054
_refine_ls_R_factor_all 0.0326
_refine_ls_R_factor_gt 0.0301
_refine_ls_shift/su_max 0.004
_refine_ls_shift/su_mean 0.000
_refine_ls_structure_factor_coef Fsqd
_refine_ls_weighting_details 'w=1/[\s^2^(Fo^2^)+(0.0503P)^2^+0.9667P] where P=(Fo^2^+2Fc^2^)/3'
_refine_ls_weighting_scheme calc
_refine_ls_wR_factor_gt 0.0750
_refine_ls_wR_factor_ref 0.0765
_reflns_Friedel_coverage 0.794
_reflns_Friedel_fraction_full 0.968
_reflns_Friedel_fraction_max 0.962
_reflns_number_gt 10840
_reflns_number_total 11290
_reflns_threshold_expression 'I > 2\s(I)'
_cod_data_source_file c8dt02562b2.cif
_cod_data_source_block comp2
_cod_depositor_comments 'Adding full bibliography for 7047804--7047808.cif.'
_cod_database_code 7047804
_shelx_shelxl_version_number 2014/7
_shelx_space_group_comment
;
The symmetry employed for this shelxl refinement is uniquely defined
by the following loop, which should always be used as a source of
symmetry information in preference to the above space-group names.
They are only intended as comments.
;
_shelx_estimated_absorpt_t_max 0.945
_shelx_estimated_absorpt_t_min 0.854
_olex2_refinement_description
;
1. Twinned data refinement
 Scales: 0.950(16)
 0.050(16)
2. Fixed Uiso
 At 1.2 times of:
  All C(H) groups, All C(H,H) groups
 At 1.5 times of:
  All C(H,H,H) groups
3.a Ternary CH refined with riding coordinates:
 C7(H7), C15(H15), C29(H29), C37(H37)
3.b Secondary CH2 refined with riding coordinates:
 C45(H45A,H45B), C51(H51A,H51B)
3.c Aromatic/amide H refined with riding coordinates:
 C1(H1), C6(H6), C9(H9), C10(H10), C11(H11), C12(H12), C13(H13), C17(H17),
 C18(H18), C19(H19), C20(H20), C21(H21), C23(H23), C25(H25), C26(H26), C28(H28),
  C31(H31), C32(H32), C33(H33), C34(H34), C35(H35), C39(H39), C40(H40),
 C41(H41), C42(H42), C43(H43), C47(H47), C48(H48), C49(H49), C50(H50), C53(H53),
  C54(H54), C55(H55), C56(H56)
3.d Idealised Me refined as rotating group:
 C14(H14A,H14B,H14C), C22(H22A,H22B,H22C), C36(H36A,H36B,H36C), C44(H44A,H44B,
 H44C)
;
_olex2_submission_special_instructions 'No special instructions were received'

loop_
_space_group_symop_operation_xyz
'x, y, z'
'-x+1/2, -y, z+1/2'
'-x, y+1/2, -z+1/2'
'x+1/2, -y+1/2, -z'

loop_
_atom_site_label
_atom_site_type_symbol
_atom_site_fract_x
_atom_site_fract_y
_atom_site_fract_z
_atom_site_U_iso_or_equiv
_atom_site_adp_type
_atom_site_occupancy
_atom_site_site_symmetry_order
_atom_site_calc_flag
_atom_site_refinement_flags_posn
Zn1 Zn 0.26898(3) 0.52789(2) 0.60399(2) 0.01430(8) Uani 1 1 d .
Zn2 Zn 0.38870(3) 0.57536(2) 0.67876(2) 0.01405(8) Uani 1 1 d .
O1 O 0.44893(16) 0.54234(11) 0.62955(4) 0.0148(3) Uani 1 1 d .
O2 O 0.20949(17) 0.56598(13) 0.65296(4) 0.0208(3) Uani 1 1 d .
N1 N 0.2421(2) 0.37570(14) 0.59003(5) 0.0166(4) Uani 1 1 d .
N2 N 0.0903(2) 0.53716(14) 0.57692(5) 0.0165(4) Uani 1 1 d .
N3 N -0.0993(2) 0.76423(14) 0.57887(5) 0.0181(4) Uani 1 1 d .
N4 N 0.4051(2) 0.71879(13) 0.70175(5) 0.0151(4) Uani 1 1 d .
N5 N 0.56757(19) 0.55671(13) 0.70540(5) 0.0140(4) Uani 1 1 d .
N6 N 0.7508(2) 0.32597(14) 0.69904(5) 0.0188(4) Uani 1 1 d .
N7 N 0.3753(2) 0.61630(14) 0.56729(5) 0.0160(4) Uani 1 1 d .
N8 N 0.2790(2) 0.48734(14) 0.71497(5) 0.0184(4) Uani 1 1 d .
C1 C 0.1427(2) 0.36482(16) 0.56887(6) 0.0177(5) Uani 1 1 d .
H1 H 0.1227 0.3010 0.5592 0.021 Uiso 1 1 calc R
C2 C 0.0629(2) 0.44919(16) 0.56005(6) 0.0167(4) Uani 1 1 d .
C3 C -0.0517(2) 0.45810(18) 0.53941(6) 0.0194(5) Uani 1 1 d .
H3 H -0.094(3) 0.407(2) 0.5262(8) 0.025(7) Uiso 1 1 d .
C4 C -0.0961(3) 0.55572(18) 0.54419(6) 0.0199(5) Uani 1 1 d .
H4 H -0.173(3) 0.586(2) 0.5335(8) 0.027(8) Uiso 1 1 d .
C5 C -0.0060(2) 0.60161(17) 0.56777(6) 0.0169(4) Uani 1 1 d .
C6 C -0.0069(2) 0.70133(17) 0.58332(6) 0.0178(5) Uani 1 1 d .
H6 H 0.0658 0.7207 0.5977 0.021 Uiso 1 1 calc R
C7 C -0.0816(3) 0.86332(18) 0.59522(6) 0.0212(5) Uani 1 1 d .
H7 H -0.0002 0.8621 0.6102 0.025 Uiso 1 1 calc R
C8 C -0.0611(3) 0.93657(17) 0.56441(6) 0.0204(5) Uani 1 1 d .
C9 C -0.1648(3) 0.98231(19) 0.54683(7) 0.0260(5) Uani 1 1 d .
H9 H -0.2521 0.9724 0.5551 0.031 Uiso 1 1 calc R
C10 C -0.1415(3) 1.0429(2) 0.51707(7) 0.0338(7) Uani 1 1 d .
H10 H -0.2132 1.0737 0.5051 0.041 Uiso 1 1 calc R
C11 C -0.0156(4) 1.0586(2) 0.50492(8) 0.0389(8) Uani 1 1 d .
H11 H -0.0003 1.1001 0.4847 0.047 Uiso 1 1 calc R
C12 C 0.0880(3) 1.0137(2) 0.52224(8) 0.0386(7) Uani 1 1 d .
H12 H 0.1752 1.0247 0.5140 0.046 Uiso 1 1 calc R
C13 C 0.0656(3) 0.9522(2) 0.55183(7) 0.0285(6) Uani 1 1 d .
H13 H 0.1376 0.9208 0.5635 0.034 Uiso 1 1 calc R
C14 C -0.1981(3) 0.8869(2) 0.61935(7) 0.0340(7) Uani 1 1 d .
H14A H -0.2795 0.8825 0.6054 0.051 Uiso 1 1 calc GR
H14B H -0.1887 0.9546 0.6290 0.051 Uiso 1 1 calc GR
H14C H -0.2010 0.8388 0.6391 0.051 Uiso 1 1 calc GR
C15 C 0.3141(2) 0.28548(16) 0.60170(6) 0.0183(5) Uani 1 1 d .
H15 H 0.2596 0.2258 0.5954 0.022 Uiso 1 1 calc R
C16 C 0.4429(2) 0.27686(16) 0.58214(6) 0.0169(4) Uani 1 1 d .
C17 C 0.4591(3) 0.20395(17) 0.55575(6) 0.0217(5) Uani 1 1 d .
H17 H 0.3884 0.1603 0.5502 0.026 Uiso 1 1 calc R
C18 C 0.5774(3) 0.19445(19) 0.53752(7) 0.0273(6) Uani 1 1 d .
H18 H 0.5874 0.1439 0.5199 0.033 Uiso 1 1 calc R
C19 C 0.6810(3) 0.25865(19) 0.54505(7) 0.0255(5) Uani 1 1 d .
H19 H 0.7621 0.2520 0.5327 0.031 Uiso 1 1 calc R
C20 C 0.6649(3) 0.33289(18) 0.57086(6) 0.0214(5) Uani 1 1 d .
H20 H 0.7348 0.3778 0.5758 0.026 Uiso 1 1 calc R
C21 C 0.5471(3) 0.34161(16) 0.58935(6) 0.0177(5) Uani 1 1 d .
H21 H 0.5373 0.3921 0.6071 0.021 Uiso 1 1 calc R
C22 C 0.3285(3) 0.28870(18) 0.64251(6) 0.0229(5) Uani 1 1 d .
H22A H 0.3794 0.3478 0.6494 0.034 Uiso 1 1 calc GR
H22B H 0.3740 0.2284 0.6507 0.034 Uiso 1 1 calc GR
H22C H 0.2413 0.2920 0.6536 0.034 Uiso 1 1 calc GR
C23 C 0.5007(2) 0.72027(16) 0.72442(6) 0.0167(4) Uani 1 1 d .
H23 H 0.5135 0.7773 0.7392 0.020 Uiso 1 1 calc R
C24 C 0.5879(2) 0.63661(16) 0.72752(6) 0.0164(4) Uani 1 1 d .
C25 C 0.6984(3) 0.62107(18) 0.74904(6) 0.0217(5) Uani 1 1 d .
H25 H 0.7332 0.6656 0.7665 0.026 Uiso 1 1 calc R
C26 C 0.7473(2) 0.52747(17) 0.73989(6) 0.0198(5) Uani 1 1 d .
H26 H 0.8218 0.4952 0.7499 0.024 Uiso 1 1 calc R
C27 C 0.6644(2) 0.48995(16) 0.71278(6) 0.0156(4) Uani 1 1 d .
C28 C 0.6695(3) 0.39630(17) 0.69293(6) 0.0172(4) Uani 1 1 d .
H28 H 0.6078 0.3870 0.6741 0.021 Uiso 1 1 calc R
C29 C 0.7331(3) 0.23608(16) 0.67643(6) 0.0192(5) Uani 1 1 d .
H29 H 0.6822 0.2554 0.6546 0.023 Uiso 1 1 calc R
C30 C 0.8638(2) 0.19205(16) 0.66460(6) 0.0177(5) Uani 1 1 d .
C31 C 0.9508(3) 0.14887(19) 0.68877(6) 0.0261(5) Uani 1 1 d .
H31 H 0.9340 0.1533 0.7138 0.031 Uiso 1 1 calc R
C32 C 1.0622(3) 0.0992(2) 0.67665(7) 0.0291(6) Uani 1 1 d .
H32 H 1.1205 0.0693 0.6934 0.035 Uiso 1 1 calc R
C33 C 1.0884(3) 0.09312(18) 0.64021(7) 0.0267(6) Uani 1 1 d .
H33 H 1.1641 0.0585 0.6320 0.032 Uiso 1 1 calc R
C34 C 1.0044(3) 0.13738(18) 0.61611(7) 0.0245(5) Uani 1 1 d .
H34 H 1.0230 0.1344 0.5912 0.029 Uiso 1 1 calc R
C35 C 0.8922(3) 0.18648(17) 0.62815(6) 0.0206(5) Uani 1 1 d .
H35 H 0.8344 0.2165 0.6113 0.025 Uiso 1 1 calc R
C36 C 0.6533(3) 0.15930(19) 0.69750(7) 0.0284(6) Uani 1 1 d .
H36A H 0.6920 0.1505 0.7213 0.043 Uiso 1 1 calc GR
H36B H 0.6541 0.0953 0.6847 0.043 Uiso 1 1 calc GR
H36C H 0.5626 0.1828 0.6999 0.043 Uiso 1 1 calc GR
C37 C 0.3240(2) 0.80985(17) 0.69821(6) 0.0185(5) Uani 1 1 d .
H37 H 0.3453 0.8557 0.7186 0.022 Uiso 1 1 calc R
C38 C 0.3600(2) 0.86197(16) 0.66326(6) 0.0172(4) Uani 1 1 d .
C39 C 0.4190(3) 0.95594(17) 0.66361(7) 0.0226(5) Uani 1 1 d .
H39 H 0.4354 0.9884 0.6858 0.027 Uiso 1 1 calc R
C40 C 0.4543(3) 1.00267(18) 0.63157(7) 0.0268(6) Uani 1 1 d .
H40 H 0.4945 1.0667 0.6320 0.032 Uiso 1 1 calc R
C41 C 0.4307(3) 0.95580(18) 0.59913(7) 0.0265(6) Uani 1 1 d .
H41 H 0.4550 0.9875 0.5773 0.032 Uiso 1 1 calc R
C42 C 0.3717(3) 0.86268(18) 0.59849(6) 0.0246(5) Uani 1 1 d .
H42 H 0.3551 0.8307 0.5762 0.030 Uiso 1 1 calc R
C43 C 0.3366(3) 0.81562(17) 0.63037(6) 0.0202(5) Uani 1 1 d .
H43 H 0.2965 0.7516 0.6297 0.024 Uiso 1 1 calc R
C44 C 0.1790(3) 0.7835(2) 0.70019(7) 0.0251(5) Uani 1 1 d .
H44A H 0.1583 0.7336 0.6818 0.038 Uiso 1 1 calc GR
H44B H 0.1264 0.8437 0.6961 0.038 Uiso 1 1 calc GR
H44C H 0.1589 0.7562 0.7239 0.038 Uiso 1 1 calc GR
C45 C 0.5459(2) 0.59746(16) 0.61217(6) 0.0167(4) Uani 1 1 d .
H45A H 0.6238 0.5545 0.6083 0.020 Uiso 1 1 calc R
H45B H 0.5729 0.6539 0.6277 0.020 Uiso 1 1 calc R
C46 C 0.4992(2) 0.63784(16) 0.57641(6) 0.0160(4) Uani 1 1 d .
C47 C 0.5800(3) 0.69590(18) 0.55461(6) 0.0206(5) Uani 1 1 d .
H47 H 0.6675 0.7109 0.5617 0.025 Uiso 1 1 calc R
C48 C 0.5304(3) 0.73139(19) 0.52240(6) 0.0239(5) Uani 1 1 d .
H48 H 0.5839 0.7706 0.5070 0.029 Uiso 1 1 calc R
C49 C 0.4016(3) 0.70917(18) 0.51284(6) 0.0228(5) Uani 1 1 d .
H49 H 0.3653 0.7334 0.4910 0.027 Uiso 1 1 calc R
C50 C 0.3283(3) 0.65123(17) 0.53575(6) 0.0197(5) Uani 1 1 d .
H50 H 0.2407 0.6350 0.5291 0.024 Uiso 1 1 calc R
C51 C 0.1091(3) 0.5140(2) 0.67037(7) 0.0270(5) Uani 1 1 d .
H51A H 0.0744 0.4618 0.6541 0.032 Uiso 1 1 calc R
H51B H 0.0366 0.5607 0.6759 0.032 Uiso 1 1 calc R
C52 C 0.1559(2) 0.46552(18) 0.70480(7) 0.0223(5) Uani 1 1 d .
C53 C 0.0765(3) 0.4023(2) 0.72507(8) 0.0302(6) Uani 1 1 d .
H53 H -0.0092 0.3853 0.7171 0.036 Uiso 1 1 calc R
C54 C 0.1247(3) 0.3646(2) 0.75712(8) 0.0349(7) Uani 1 1 d .
H54 H 0.0724 0.3210 0.7713 0.042 Uiso 1 1 calc R
C55 C 0.2496(3) 0.3908(2) 0.76832(8) 0.0313(6) Uani 1 1 d .
H55 H 0.2833 0.3679 0.7906 0.038 Uiso 1 1 calc R
C56 C 0.3237(3) 0.45104(17) 0.74633(6) 0.0224(5) Uani 1 1 d .
H56 H 0.4104 0.4678 0.7536 0.027 Uiso 1 1 calc R

loop_
_atom_site_aniso_label
_atom_site_aniso_U_11
_atom_site_aniso_U_22
_atom_site_aniso_U_33
_atom_site_aniso_U_23
_atom_site_aniso_U_13
_atom_site_aniso_U_12
Zn1 0.01242(18) 0.01419(14) 0.01630(14) -0.00005(11) -0.00338(12) -0.00125(12)
Zn2 0.01215(18) 0.01513(15) 0.01486(14) -0.00110(11) -0.00162(12) -0.00085(13)
O1 0.0129(8) 0.0177(7) 0.0137(6) -0.0007(5) -0.0009(6) -0.0021(6)
O2 0.0127(9) 0.0304(9) 0.0192(7) -0.0051(7) -0.0018(6) -0.0017(7)
N1 0.0154(11) 0.0131(8) 0.0213(8) 0.0005(7) 0.0002(8) -0.0019(8)
N2 0.0132(10) 0.0181(8) 0.0182(8) 0.0000(7) -0.0033(7) -0.0019(8)
N3 0.0167(11) 0.0207(9) 0.0169(8) 0.0000(7) -0.0014(8) -0.0003(8)
N4 0.0147(10) 0.0136(8) 0.0169(8) -0.0007(6) 0.0010(7) 0.0000(7)
N5 0.0118(10) 0.0159(8) 0.0144(7) 0.0001(6) -0.0015(7) -0.0012(7)
N6 0.0210(12) 0.0169(8) 0.0185(8) -0.0023(7) -0.0010(8) 0.0012(8)
N7 0.0165(11) 0.0156(8) 0.0160(8) -0.0002(6) -0.0004(8) -0.0015(8)
N8 0.0168(11) 0.0157(8) 0.0228(9) -0.0012(7) 0.0040(8) -0.0001(8)
C1 0.0174(13) 0.0157(10) 0.0199(9) -0.0022(8) 0.0015(9) -0.0051(9)
C2 0.0138(12) 0.0189(11) 0.0173(9) -0.0010(7) -0.0002(8) -0.0036(9)
C3 0.0149(12) 0.0244(11) 0.0190(10) -0.0037(8) -0.0030(9) -0.0019(10)
C4 0.0142(12) 0.0257(11) 0.0197(10) -0.0013(8) -0.0041(9) -0.0007(10)
C5 0.0122(12) 0.0213(11) 0.0173(9) 0.0014(8) -0.0001(9) -0.0014(9)
C6 0.0156(12) 0.0226(11) 0.0153(9) 0.0010(8) -0.0033(9) -0.0020(9)
C7 0.0224(14) 0.0217(11) 0.0194(10) -0.0019(8) -0.0027(9) 0.0030(10)
C8 0.0233(13) 0.0168(10) 0.0212(10) -0.0047(8) 0.0011(9) 0.0041(9)
C9 0.0267(15) 0.0261(12) 0.0253(11) -0.0023(10) 0.0032(10) 0.0088(11)
C10 0.048(2) 0.0249(12) 0.0284(12) 0.0014(10) 0.0016(12) 0.0169(12)
C11 0.062(2) 0.0239(13) 0.0312(13) 0.0021(10) 0.0152(14) 0.0025(14)
C12 0.040(2) 0.0354(15) 0.0405(15) -0.0051(12) 0.0197(14) -0.0074(14)
C13 0.0240(15) 0.0283(13) 0.0331(13) -0.0045(10) 0.0063(11) 0.0040(11)
C14 0.045(2) 0.0299(13) 0.0266(12) -0.0021(10) 0.0141(12) 0.0028(13)
C15 0.0192(12) 0.0111(9) 0.0247(10) 0.0010(8) -0.0011(9) -0.0016(8)
C16 0.0184(13) 0.0139(9) 0.0184(9) 0.0033(8) -0.0025(9) 0.0017(9)
C17 0.0218(14) 0.0163(10) 0.0269(11) -0.0022(8) -0.0048(10) -0.0017(9)
C18 0.0292(16) 0.0223(11) 0.0302(12) -0.0089(9) 0.0012(11) 0.0054(11)
C19 0.0240(14) 0.0261(12) 0.0265(11) -0.0027(10) 0.0038(10) 0.0046(11)
C20 0.0197(13) 0.0202(11) 0.0243(11) -0.0003(9) -0.0038(10) 0.0006(10)
C21 0.0204(13) 0.0146(10) 0.0182(9) -0.0002(8) -0.0032(9) 0.0017(9)
C22 0.0263(15) 0.0197(11) 0.0228(11) 0.0036(9) 0.0029(10) 0.0026(10)
C23 0.0192(13) 0.0148(10) 0.0161(9) -0.0015(8) 0.0004(9) -0.0033(9)
C24 0.0168(13) 0.0146(9) 0.0176(9) 0.0002(8) -0.0003(9) -0.0033(9)
C25 0.0231(14) 0.0190(10) 0.0229(10) -0.0036(9) -0.0082(10) -0.0002(10)
C26 0.0183(13) 0.0197(10) 0.0215(10) 0.0004(8) -0.0065(9) 0.0017(10)
C27 0.0157(12) 0.0160(10) 0.0151(9) 0.0017(8) 0.0003(8) 0.0001(9)
C28 0.0168(12) 0.0197(10) 0.0151(9) 0.0006(8) -0.0017(9) -0.0026(9)
C29 0.0193(13) 0.0191(10) 0.0192(9) -0.0042(8) -0.0050(9) 0.0014(9)
C30 0.0186(13) 0.0133(9) 0.0213(10) -0.0019(8) -0.0035(9) 0.0006(9)
C31 0.0287(15) 0.0282(12) 0.0213(10) -0.0034(9) -0.0066(10) 0.0026(11)
C32 0.0234(14) 0.0286(13) 0.0351(13) -0.0031(10) -0.0110(12) 0.0054(11)
C33 0.0191(14) 0.0215(11) 0.0395(13) -0.0080(10) 0.0012(11) -0.0015(10)
C34 0.0257(14) 0.0215(11) 0.0262(11) -0.0029(9) 0.0078(10) -0.0039(10)
C35 0.0230(14) 0.0181(10) 0.0208(10) 0.0025(8) -0.0017(10) -0.0008(10)
C36 0.0271(16) 0.0239(12) 0.0342(13) -0.0076(10) 0.0055(11) -0.0060(11)
C37 0.0177(13) 0.0170(10) 0.0206(10) -0.0034(8) -0.0003(9) 0.0029(9)
C38 0.0119(12) 0.0156(10) 0.0242(10) -0.0005(8) -0.0019(9) 0.0055(8)
C39 0.0214(14) 0.0167(10) 0.0296(11) -0.0023(9) -0.0042(10) 0.0030(9)
C40 0.0221(14) 0.0164(10) 0.0421(14) 0.0050(9) 0.0008(12) -0.0014(9)
C41 0.0257(15) 0.0242(12) 0.0295(12) 0.0087(9) 0.0051(11) 0.0085(10)
C42 0.0275(15) 0.0224(11) 0.0239(11) 0.0011(9) -0.0011(10) 0.0086(10)
C43 0.0193(13) 0.0162(10) 0.0250(11) -0.0010(9) -0.0040(10) 0.0035(9)
C44 0.0172(13) 0.0285(12) 0.0296(12) 0.0040(10) 0.0046(10) 0.0070(10)
C45 0.0118(12) 0.0199(10) 0.0183(10) -0.0009(8) -0.0012(9) -0.0023(8)
C46 0.0157(12) 0.0141(9) 0.0183(9) -0.0024(8) 0.0009(9) 0.0009(8)
C47 0.0156(13) 0.0222(11) 0.0240(10) -0.0018(9) 0.0037(9) -0.0018(9)
C48 0.0231(15) 0.0267(12) 0.0221(10) 0.0036(9) 0.0078(10) -0.0018(10)
C49 0.0266(15) 0.0255(11) 0.0164(10) 0.0024(8) -0.0004(10) 0.0027(11)
C50 0.0188(13) 0.0220(11) 0.0184(10) 0.0006(8) -0.0042(9) -0.0004(10)
C51 0.0140(13) 0.0398(14) 0.0273(11) -0.0086(10) 0.0030(10) -0.0052(11)
C52 0.0152(13) 0.0211(11) 0.0306(11) -0.0092(9) 0.0073(10) -0.0012(10)
C53 0.0180(14) 0.0268(13) 0.0459(15) -0.0083(11) 0.0114(12) -0.0030(10)
C54 0.0283(16) 0.0274(13) 0.0491(16) 0.0076(11) 0.0221(14) -0.0007(12)
C55 0.0291(17) 0.0290(13) 0.0357(13) 0.0104(10) 0.0139(12) 0.0085(12)
C56 0.0202(13) 0.0202(11) 0.0269(11) 0.0042(9) 0.0046(10) 0.0052(9)

loop_
_atom_type_symbol
_atom_type_description
_atom_type_scat_dispersion_real
_atom_type_scat_dispersion_imag
_atom_type_scat_source
C C 0.0150 0.0070 'International Tables Vol C Tables 4.2.6.8 and 6.1.1.4'
H H 0.0000 0.0000 'International Tables Vol C Tables 4.2.6.8 and 6.1.1.4'
N N 0.0250 0.0140 'International Tables Vol C Tables 4.2.6.8 and 6.1.1.4'
O O 0.0410 0.0250 'International Tables Vol C Tables 4.2.6.8 and 6.1.1.4'
Zn Zn -2.8020 0.5460 'International Tables Vol C Tables 4.2.6.8 and 6.1.1.4'

loop_
_geom_angle_atom_site_label_1
_geom_angle_atom_site_label_2
_geom_angle_atom_site_label_3
_geom_angle
O1 Zn1 Zn2 38.96(4)
O1 Zn1 N1 108.44(7)
O1 Zn1 N2 171.10(7)
O1 Zn1 N7 78.04(7)
O2 Zn1 Zn2 40.88(5)
O2 Zn1 O1 79.82(6)
O2 Zn1 N1 115.61(7)
O2 Zn1 N2 99.43(7)
O2 Zn1 N7 127.46(7)
N1 Zn1 Zn2 117.85(5)
N2 Zn1 Zn2 139.88(5)
N2 Zn1 N1 79.96(8)
N2 Zn1 N7 95.73(8)
N7 Zn1 Zn2 105.45(5)
N7 Zn1 N1 116.48(7)
O1 Zn2 Zn1 41.08(5)
O1 Zn2 O2 80.14(7)
O1 Zn2 N4 123.65(7)
O1 Zn2 N5 98.28(7)
O1 Zn2 N8 129.10(7)
O2 Zn2 Zn1 39.09(4)
O2 Zn2 N4 108.33(8)
O2 Zn2 N5 169.62(7)
O2 Zn2 N8 78.28(8)
N4 Zn2 Zn1 125.57(5)
N4 Zn2 N8 106.82(7)
N5 Zn2 Zn1 138.06(5)
N5 Zn2 N4 81.16(7)
N5 Zn2 N8 95.17(8)
N8 Zn2 Zn1 104.62(6)
Zn2 O1 Zn1 99.95(7)
C45 O1 Zn1 117.51(12)
C45 O1 Zn2 122.10(13)
Zn1 O2 Zn2 100.03(8)
C51 O2 Zn1 121.45(14)
C51 O2 Zn2 117.38(15)
C1 N1 Zn1 111.06(15)
C1 N1 C15 118.44(19)
C15 N1 Zn1 130.45(15)
C2 N2 Zn1 110.55(15)
C5 N2 Zn1 142.62(16)
C5 N2 C2 106.62(19)
C6 N3 C7 116.9(2)
C23 N4 Zn2 109.90(15)
C23 N4 C37 117.88(18)
C37 N4 Zn2 132.06(15)
C24 N5 Zn2 109.00(15)
C27 N5 Zn2 143.83(15)
C27 N5 C24 106.41(18)
C28 N6 C29 114.8(2)
C46 N7 Zn1 116.10(14)
C46 N7 C50 118.7(2)
C50 N7 Zn1 125.23(17)
C52 N8 Zn2 115.75(16)
C52 N8 C56 118.9(2)
C56 N8 Zn2 125.31(18)
N1 C1 H1 120.1
N1 C1 C2 119.8(2)
C2 C1 H1 120.1
N2 C2 C1 117.3(2)
N2 C2 C3 110.5(2)
C3 C2 C1 131.8(2)
C2 C3 H3 127.4(19)
C4 C3 C2 106.2(2)
C4 C3 H3 126.3(19)
C3 C4 H4 127.0(19)
C3 C4 C5 106.1(2)
C5 C4 H4 126.9(19)
N2 C5 C4 110.6(2)
N2 C5 C6 119.3(2)
C4 C5 C6 130.0(2)
N3 C6 C5 124.0(2)
N3 C6 H6 118.0
C5 C6 H6 118.0
N3 C7 H7 108.6
N3 C7 C8 106.51(17)
N3 C7 C14 109.7(2)
C8 C7 H7 108.6
C14 C7 H7 108.6
C14 C7 C8 114.8(2)
C9 C8 C7 122.5(2)
C9 C8 C13 118.8(2)
C13 C8 C7 118.6(2)
C8 C9 H9 119.9
C8 C9 C10 120.2(3)
C10 C9 H9 119.9
C9 C10 H10 119.7
C11 C10 C9 120.6(3)
C11 C10 H10 119.7
C10 C11 H11 120.2
C12 C11 C10 119.6(3)
C12 C11 H11 120.2
C11 C12 H12 119.9
C11 C12 C13 120.3(3)
C13 C12 H12 119.9
C8 C13 C12 120.5(3)
C8 C13 H13 119.7
C12 C13 H13 119.7
C7 C14 H14A 109.5
C7 C14 H14B 109.5
C7 C14 H14C 109.5
H14A C14 H14B 109.5
H14A C14 H14C 109.5
H14B C14 H14C 109.5
N1 C15 H15 108.0
N1 C15 C16 110.59(18)
N1 C15 C22 108.52(18)
C16 C15 H15 108.0
C16 C15 C22 113.6(2)
C22 C15 H15 108.0
C17 C16 C15 119.9(2)
C17 C16 C21 118.7(2)
C21 C16 C15 121.4(2)
C16 C17 H17 119.6
C18 C17 C16 120.8(2)
C18 C17 H17 119.6
C17 C18 H18 119.9
C17 C18 C19 120.2(2)
C19 C18 H18 119.9
C18 C19 H19 120.3
C18 C19 C20 119.4(3)
C20 C19 H19 120.3
C19 C20 H20 119.8
C21 C20 C19 120.3(2)
C21 C20 H20 119.8
C16 C21 H21 119.7
C20 C21 C16 120.6(2)
C20 C21 H21 119.7
C15 C22 H22A 109.5
C15 C22 H22B 109.5
C15 C22 H22C 109.5
H22A C22 H22B 109.5
H22A C22 H22C 109.5
H22B C22 H22C 109.5
N4 C23 H23 119.7
N4 C23 C24 120.5(2)
C24 C23 H23 119.7
N5 C24 C23 118.0(2)
N5 C24 C25 110.6(2)
C25 C24 C23 131.4(2)
C24 C25 H25 126.8
C26 C25 C24 106.3(2)
C26 C25 H25 126.8
C25 C26 H26 126.8
C25 C26 C27 106.5(2)
C27 C26 H26 126.8
N5 C27 C26 110.20(19)
N5 C27 C28 119.2(2)
C26 C27 C28 130.6(2)
N6 C28 C27 124.6(2)
N6 C28 H28 117.7
C27 C28 H28 117.7
N6 C29 H29 108.5
N6 C29 C30 111.9(2)
N6 C29 C36 108.58(19)
C30 C29 H29 108.5
C30 C29 C36 110.7(2)
C36 C29 H29 108.5
C31 C30 C29 122.1(2)
C31 C30 C35 118.6(2)
C35 C30 C29 119.1(2)
C30 C31 H31 119.7
C32 C31 C30 120.5(2)
C32 C31 H31 119.7
C31 C32 H32 119.9
C33 C32 C31 120.3(2)
C33 C32 H32 119.9
C32 C33 H33 120.2
C34 C33 C32 119.7(2)
C34 C33 H33 120.2
C33 C34 H34 119.9
C33 C34 C35 120.2(2)
C35 C34 H34 119.9
C30 C35 C34 120.7(2)
C30 C35 H35 119.6
C34 C35 H35 119.6
C29 C36 H36A 109.5
C29 C36 H36B 109.5
C29 C36 H36C 109.5
H36A C36 H36B 109.5
H36A C36 H36C 109.5
H36B C36 H36C 109.5
N4 C37 H37 108.5
N4 C37 C38 108.63(18)
N4 C37 C44 110.31(19)
C38 C37 H37 108.5
C44 C37 H37 108.5
C44 C37 C38 112.4(2)
C39 C38 C37 120.6(2)
C39 C38 C43 118.9(2)
C43 C38 C37 120.5(2)
C38 C39 H39 119.8
C38 C39 C40 120.5(2)
C40 C39 H39 119.8
C39 C40 H40 120.0
C41 C40 C39 120.1(2)
C41 C40 H40 120.0
C40 C41 H41 120.0
C42 C41 C40 119.9(2)
C42 C41 H41 120.0
C41 C42 H42 119.9
C41 C42 C43 120.3(2)
C43 C42 H42 119.9
C38 C43 H43 119.8
C42 C43 C38 120.4(2)
C42 C43 H43 119.8
C37 C44 H44A 109.5
C37 C44 H44B 109.5
C37 C44 H44C 109.5
H44A C44 H44B 109.5
H44A C44 H44C 109.5
H44B C44 H44C 109.5
O1 C45 H45A 109.2
O1 C45 H45B 109.2
O1 C45 C46 112.06(19)
H45A C45 H45B 107.9
C46 C45 H45A 109.2
C46 C45 H45B 109.2
N7 C46 C45 116.3(2)
N7 C46 C47 121.9(2)
C47 C46 C45 121.8(2)
C46 C47 H47 120.6
C48 C47 C46 118.7(2)
C48 C47 H47 120.6
C47 C48 H48 120.3
C47 C48 C49 119.5(2)
C49 C48 H48 120.3
C48 C49 H49 120.9
C50 C49 C48 118.2(2)
C50 C49 H49 120.9
N7 C50 C49 122.9(2)
N7 C50 H50 118.5
C49 C50 H50 118.5
O2 C51 H51A 109.2
O2 C51 H51B 109.2
O2 C51 C52 112.2(2)
H51A C51 H51B 107.9
C52 C51 H51A 109.2
C52 C51 H51B 109.2
N8 C52 C51 116.1(2)
N8 C52 C53 121.4(3)
C53 C52 C51 122.5(2)
C52 C53 H53 120.5
C54 C53 C52 118.9(3)
C54 C53 H53 120.5
C53 C54 H54 120.2
C55 C54 C53 119.5(3)
C55 C54 H54 120.2
C54 C55 H55 120.9
C56 C55 C54 118.2(3)
C56 C55 H55 120.9
N8 C56 C55 122.9(3)
N8 C56 H56 118.5
C55 C56 H56 118.5

loop_
_geom_bond_atom_site_label_1
_geom_bond_atom_site_label_2
_geom_bond_distance
Zn1 Zn2 3.1091(4)
Zn1 O1 2.0744(16)
Zn1 O2 1.9908(16)
Zn1 N1 2.1205(19)
Zn1 N2 2.084(2)
Zn1 N7 2.1084(19)
Zn2 O1 1.9850(15)
Zn2 O2 2.0666(17)
Zn2 N4 2.1095(18)
Zn2 N5 2.0896(19)
Zn2 N8 2.112(2)
O1 C45 1.393(3)
O2 C51 1.396(3)
N1 C1 1.292(3)
N1 C15 1.478(3)
N2 C2 1.364(3)
N2 C5 1.350(3)
N3 C6 1.273(3)
N3 C7 1.471(3)
N4 C23 1.290(3)
N4 C37 1.478(3)
N5 C24 1.367(3)
N5 C27 1.359(3)
N6 C28 1.275(3)
N6 C29 1.480(3)
N7 C46 1.338(3)
N7 C50 1.354(3)
N8 C52 1.341(3)
N8 C56 1.346(3)
C1 H1 0.9500
C1 C2 1.430(3)
C2 C3 1.402(3)
C3 H3 0.94(3)
C3 C4 1.394(3)
C4 H4 0.96(3)
C4 C5 1.411(3)
C5 C6 1.455(3)
C6 H6 0.9500
C7 H7 1.0000
C7 C8 1.525(3)
C7 C14 1.522(4)
C8 C9 1.385(4)
C8 C13 1.389(4)
C9 H9 0.9500
C9 C10 1.395(4)
C10 H10 0.9500
C10 C11 1.376(5)
C11 H11 0.9500
C11 C12 1.374(5)
C12 H12 0.9500
C12 C13 1.396(4)
C13 H13 0.9500
C14 H14A 0.9800
C14 H14B 0.9800
C14 H14C 0.9800
C15 H15 1.0000
C15 C16 1.505(4)
C15 C22 1.530(3)
C16 C17 1.396(3)
C16 C21 1.396(3)
C17 H17 0.9500
C17 C18 1.388(4)
C18 H18 0.9500
C18 C19 1.389(4)
C19 H19 0.9500
C19 C20 1.393(3)
C20 H20 0.9500
C20 C21 1.388(4)
C21 H21 0.9500
C22 H22A 0.9800
C22 H22B 0.9800
C22 H22C 0.9800
C23 H23 0.9500
C23 C24 1.434(3)
C24 C25 1.398(3)
C25 H25 0.9500
C25 C26 1.391(3)
C26 H26 0.9500
C26 C27 1.409(3)
C27 C28 1.457(3)
C28 H28 0.9500
C29 H29 1.0000
C29 C30 1.520(3)
C29 C36 1.528(4)
C30 C31 1.390(3)
C30 C35 1.392(3)
C31 H31 0.9500
C31 C32 1.390(4)
C32 H32 0.9500
C32 C33 1.388(4)
C33 H33 0.9500
C33 C34 1.375(4)
C34 H34 0.9500
C34 C35 1.392(4)
C35 H35 0.9500
C36 H36A 0.9800
C36 H36B 0.9800
C36 H36C 0.9800
C37 H37 1.0000
C37 C38 1.523(3)
C37 C44 1.519(4)
C38 C39 1.394(3)
C38 C43 1.395(3)
C39 H39 0.9500
C39 C40 1.396(4)
C40 H40 0.9500
C40 C41 1.384(4)
C41 H41 0.9500
C41 C42 1.384(4)
C42 H42 0.9500
C42 C43 1.393(3)
C43 H43 0.9500
C44 H44A 0.9800
C44 H44B 0.9800
C44 H44C 0.9800
C45 H45A 0.9900
C45 H45B 0.9900
C45 C46 1.516(3)
C46 C47 1.394(3)
C47 H47 0.9500
C47 C48 1.387(3)
C48 H48 0.9500
C48 C49 1.391(4)
C49 H49 0.9500
C49 C50 1.374(3)
C50 H50 0.9500
C51 H51A 0.9900
C51 H51B 0.9900
C51 C52 1.516(4)
C52 C53 1.393(4)
C53 H53 0.9500
C53 C54 1.388(4)
C54 H54 0.9500
C54 C55 1.384(5)
C55 H55 0.9500
C55 C56 1.376(4)
C56 H56 0.9500

loop_
_geom_torsion_atom_site_label_1
_geom_torsion_atom_site_label_2
_geom_torsion_atom_site_label_3
_geom_torsion_atom_site_label_4
_geom_torsion
Zn1 O1 C45 C46 0.0(2)
Zn1 O2 C51 C52 118.36(18)
Zn1 N1 C1 C2 -4.1(3)
Zn1 N1 C15 C16 -78.0(2)
Zn1 N1 C15 C22 47.2(3)
Zn1 N2 C2 C1 11.2(2)
Zn1 N2 C2 C3 -175.07(15)
Zn1 N2 C5 C4 172.75(19)
Zn1 N2 C5 C6 -9.4(4)
Zn1 N7 C46 C45 -1.0(2)
Zn1 N7 C46 C47 -179.78(17)
Zn1 N7 C50 C49 179.62(17)
Zn2 O1 C45 C46 -123.87(16)
Zn2 O2 C51 C52 -4.8(3)
Zn2 N4 C23 C24 7.9(3)
Zn2 N4 C37 C38 -79.7(2)
Zn2 N4 C37 C44 44.0(3)
Zn2 N5 C24 C23 -9.4(2)
Zn2 N5 C24 C25 172.73(16)
Zn2 N5 C27 C26 -167.88(19)
Zn2 N5 C27 C28 12.6(4)
Zn2 N8 C52 C51 -4.9(3)
Zn2 N8 C52 C53 175.45(18)
Zn2 N8 C56 C55 -177.44(18)
O1 C45 C46 N7 0.7(3)
O1 C45 C46 C47 179.5(2)
O2 C51 C52 N8 6.3(3)
O2 C51 C52 C53 -174.1(2)
N1 C1 C2 N2 -5.0(3)
N1 C1 C2 C3 -177.0(2)
N1 C15 C16 C17 -107.7(2)
N1 C15 C16 C21 71.2(3)
N2 C2 C3 C4 -0.4(3)
N2 C5 C6 N3 -173.6(2)
N3 C7 C8 C9 86.9(3)
N3 C7 C8 C13 -88.2(3)
N4 C23 C24 N5 1.0(3)
N4 C23 C24 C25 178.4(2)
N4 C37 C38 C39 -114.6(2)
N4 C37 C38 C43 64.3(3)
N5 C24 C25 C26 -0.4(3)
N5 C27 C28 N6 -175.7(2)
N6 C29 C30 C31 67.0(3)
N6 C29 C30 C35 -119.0(2)
N7 C46 C47 C48 -0.6(3)
N8 C52 C53 C54 2.5(4)
C1 N1 C15 C16 104.8(2)
C1 N1 C15 C22 -129.9(2)
C1 C2 C3 C4 172.0(2)
C2 N2 C5 C4 -1.0(3)
C2 N2 C5 C6 176.9(2)
C2 C3 C4 C5 -0.2(3)
C3 C4 C5 N2 0.8(3)
C3 C4 C5 C6 -176.8(2)
C4 C5 C6 N3 3.8(4)
C5 N2 C2 C1 -172.8(2)
C5 N2 C2 C3 0.9(3)
C6 N3 C7 C8 110.1(2)
C6 N3 C7 C14 -125.1(2)
C7 N3 C6 C5 -177.3(2)
C7 C8 C9 C10 -175.2(2)
C7 C8 C13 C12 176.0(2)
C8 C9 C10 C11 -0.4(4)
C9 C8 C13 C12 0.7(4)
C9 C10 C11 C12 0.2(4)
C10 C11 C12 C13 0.4(4)
C11 C12 C13 C8 -0.9(4)
C13 C8 C9 C10 0.0(4)
C14 C7 C8 C9 -34.6(3)
C14 C7 C8 C13 150.2(2)
C15 N1 C1 C2 173.6(2)
C15 C16 C17 C18 -179.7(2)
C15 C16 C21 C20 -179.6(2)
C16 C17 C18 C19 -0.8(4)
C17 C16 C21 C20 -0.6(3)
C17 C18 C19 C20 -0.4(4)
C18 C19 C20 C21 1.1(4)
C19 C20 C21 C16 -0.6(3)
C21 C16 C17 C18 1.4(3)
C22 C15 C16 C17 130.0(2)
C22 C15 C16 C21 -51.1(3)
C23 N4 C37 C38 105.4(2)
C23 N4 C37 C44 -130.9(2)
C23 C24 C25 C26 -177.9(2)
C24 N5 C27 C26 0.1(3)
C24 N5 C27 C28 -179.44(19)
C24 C25 C26 C27 0.4(3)
C25 C26 C27 N5 -0.3(3)
C25 C26 C27 C28 179.1(2)
C26 C27 C28 N6 5.0(4)
C27 N5 C24 C23 178.11(19)
C27 N5 C24 C25 0.2(3)
C28 N6 C29 C30 140.2(2)
C28 N6 C29 C36 -97.3(2)
C29 N6 C28 C27 177.4(2)
C29 C30 C31 C32 172.6(2)
C29 C30 C35 C34 -173.3(2)
C30 C31 C32 C33 0.7(4)
C31 C30 C35 C34 1.0(4)
C31 C32 C33 C34 0.7(4)
C32 C33 C34 C35 -1.2(4)
C33 C34 C35 C30 0.4(4)
C35 C30 C31 C32 -1.5(4)
C36 C29 C30 C31 -54.3(3)
C36 C29 C30 C35 119.7(2)
C37 N4 C23 C24 -176.1(2)
C37 C38 C39 C40 178.7(2)
C37 C38 C43 C42 -178.9(2)
C38 C39 C40 C41 0.1(4)
C39 C38 C43 C42 0.0(4)
C39 C40 C41 C42 0.2(4)
C40 C41 C42 C43 -0.4(4)
C41 C42 C43 C38 0.3(4)
C43 C38 C39 C40 -0.1(4)
C44 C37 C38 C39 123.0(2)
C44 C37 C38 C43 -58.1(3)
C45 C46 C47 C48 -179.3(2)
C46 N7 C50 C49 -1.0(3)
C46 C47 C48 C49 0.6(4)
C47 C48 C49 C50 -0.8(4)
C48 C49 C50 N7 1.0(4)
C50 N7 C46 C45 179.50(19)
C50 N7 C46 C47 0.8(3)
C51 C52 C53 C54 -177.1(2)
C52 N8 C56 C55 1.1(3)
C52 C53 C54 C55 0.4(4)
C53 C54 C55 C56 -2.4(4)
C54 C55 C56 N8 1.7(4)
C56 N8 C52 C51 176.4(2)
C56 N8 C52 C53 -3.3(3)

loop_
_twin_individual_id
_twin_individual_mass_fraction_refined
1 0.950(16)
2 0.050(16)
